data_4508340
loop_
_publ_author_name
'Portell, Anna'
'Font-Bardia, Merc\`e'
'Prohens, Rafel'

_publ_section_title
;
 Self-Assembling of Zwitterionic Squaramides through Electrostatically
 Compressed Face-to-Face \p-Stacking: A New Supramolecular Synthon
;
_journal_issue 10
_journal_name_full 'Crystal Growth &amp; Design'
_journal_page_first 4200
_journal_paper_doi 10.1021/cg401161d
_journal_volume 13
_journal_year 2013
_chemical_formula_moiety 'C8 H12 N2 O3, H2 O'
_chemical_formula_sum 'C8 H14 N2 O4'
_chemical_formula_weight 202.21
_chemical_name_systematic
;
 ?
;
_space_group_IT_number 14
_symmetry_cell_setting monoclinic
_symmetry_space_group_name_Hall '-P 2ybc'
_symmetry_space_group_name_H-M 'P 1 21/c 1'
_atom_sites_solution_hydrogens geom
_atom_sites_solution_primary direct
_atom_sites_solution_secondary difmap
_audit_creation_method SHELXL-97
_cell_angle_alpha 90.00
_cell_angle_beta 103.17(5)
_cell_angle_gamma 90.00
_cell_formula_units_Z 4
_cell_length_a 6.536(6)
_cell_length_b 10.844(9)
_cell_length_c 14.095(11)
_cell_measurement_reflns_used 444
_cell_measurement_temperature 105(2)
_cell_measurement_theta_max 31
_cell_measurement_theta_min 3
_cell_volume 972.7(14)
_computing_cell_refinement AUTOMAR
_computing_data_collection MARXDS
_computing_data_reduction MARSCALE
_computing_molecular_graphics 'ORTEP (Brueggermann and Smith, 1990)'
_computing_publication_material 'PLATON (Spek, 1990)'
_computing_structure_refinement 'SHELXL-97 (Sheldrick, 1997)'
_computing_structure_solution 'SHELXS-97 (Sheldrick, 1997)'
_diffrn_ambient_temperature 105(2)
_diffrn_measured_fraction_theta_full 0.932
_diffrn_measured_fraction_theta_max 0.769
_diffrn_measurement_device_type 'MAR345 with image plate detector'
_diffrn_measurement_method 'phi scan'
_diffrn_radiation_monochromator graphite
_diffrn_radiation_source 'fine-focus sealed tube'
_diffrn_radiation_type MoK\a
_diffrn_radiation_wavelength 0.71073
_diffrn_reflns_av_R_equivalents 0.0917
_diffrn_reflns_av_sigmaI/netI 0.0865
_diffrn_reflns_limit_h_max 8
_diffrn_reflns_limit_h_min -8
_diffrn_reflns_limit_k_max 16
_diffrn_reflns_limit_k_min -16
_diffrn_reflns_limit_l_max 21
_diffrn_reflns_limit_l_min -19
_diffrn_reflns_number 6841
_diffrn_reflns_theta_full 25.00
_diffrn_reflns_theta_max 32.36
_diffrn_reflns_theta_min 2.39
_exptl_absorpt_coefficient_mu 0.111
_exptl_absorpt_correction_T_max 0.99
_exptl_absorpt_correction_T_min 0.98
_exptl_absorpt_correction_type empirical
_exptl_absorpt_process_details sadabs
_exptl_crystal_colour colourless
_exptl_crystal_density_diffrn 1.381
_exptl_crystal_density_method 'not measured'
_exptl_crystal_description prism
_exptl_crystal_F_000 432
_exptl_crystal_size_max 0.2
_exptl_crystal_size_mid 0.09
_exptl_crystal_size_min 0.04
_refine_diff_density_max 0.121
_refine_diff_density_min -0.299
_refine_diff_density_rms 0.043
_refine_ls_extinction_method none
_refine_ls_goodness_of_fit_ref 0.907
_refine_ls_hydrogen_treatment mixed
_refine_ls_matrix_type full
_refine_ls_number_parameters 139
_refine_ls_number_reflns 2673
_refine_ls_number_restraints 10
_refine_ls_restrained_S_all 0.915
_refine_ls_R_factor_all 0.1067
_refine_ls_R_factor_gt 0.0459
_refine_ls_shift/su_max 0.000
_refine_ls_shift/su_mean 0.000
_refine_ls_structure_factor_coef Fsqd
_refine_ls_weighting_details 'calc w=1/[\s^2^(Fo^2^)+(0.0508P)^2^+0.0000P] where P=(Fo^2^+2Fc^2^)/3'
_refine_ls_weighting_scheme calc
_refine_ls_wR_factor_gt 0.1135
_refine_ls_wR_factor_ref 0.1260
_reflns_number_gt 1319
_reflns_number_total 2673
_reflns_threshold_expression >2sigma(I)
_cod_data_source_file cg401161d_si_004.cif
_cod_data_source_block anom66b
_cod_original_sg_symbol_H-M P21/c
_cod_database_code 4508340

loop_
_symmetry_equiv_pos_as_xyz
'x, y, z'
'-x, y+1/2, -z+1/2'
'-x, -y, -z'
'x, -y-1/2, z-1/2'

loop_
_atom_site_label
_atom_site_type_symbol
_atom_site_fract_x
_atom_site_fract_y
_atom_site_fract_z
_atom_site_U_iso_or_equiv
_atom_site_adp_type
_atom_site_occupancy
_atom_site_symmetry_multiplicity
_atom_site_calc_flag
_atom_site_refinement_flags
O1 O 0.4039(2) 0.21461(12) 0.02396(10) 0.0498(4) Uani 1 1 d U
O2 O 0.16372(17) 0.43322(12) -0.11544(9) 0.0457(3) Uani 1 1 d .
O3 O 0.6066(2) 0.50826(13) -0.16884(10) 0.0536(4) Uani 1 1 d .
N1 N 0.9338(2) 0.33617(14) 0.20926(11) 0.0403(4) Uani 1 1 d DU
H1N H 0.900(3) 0.4069(12) 0.1750(12) 0.048 Uiso 1 1 d D
N2 N 0.8601(2) 0.31033(14) -0.01300(11) 0.0419(4) Uani 1 1 d DU
H2N H 0.953(2) 0.3483(16) -0.0413(13) 0.050 Uiso 1 1 d D
C1 C 0.7565(3) 0.26714(17) 0.23330(14) 0.0471(5) Uani 1 1 d .
H1A H 0.6665 0.2366 0.1744 0.071 Uiso 1 1 calc R
H1B H 0.6780 0.3209 0.2658 0.071 Uiso 1 1 calc R
H1C H 0.8102 0.1991 0.2752 0.071 Uiso 1 1 calc R
C2 C 1.0762(3) 0.38653(19) 0.30014(14) 0.0497(5) Uani 1 1 d U
H2A H 1.1895 0.4312 0.2831 0.075 Uiso 1 1 calc R
H2B H 1.1320 0.3197 0.3429 0.075 Uiso 1 1 calc R
H2C H 0.9979 0.4408 0.3324 0.075 Uiso 1 1 calc R
C3 C 1.0598(3) 0.25788(17) 0.15385(14) 0.0454(5) Uani 1 1 d .
H3A H 1.1178 0.1879 0.1939 0.054 Uiso 1 1 calc R
H3B H 1.1764 0.3063 0.1421 0.054 Uiso 1 1 calc R
C4 C 0.9301(3) 0.21089(17) 0.05660(14) 0.0433(4) Uani 1 1 d .
H4A H 1.0138 0.1530 0.0290 0.052 Uiso 1 1 calc R
H4B H 0.8083 0.1671 0.0677 0.052 Uiso 1 1 calc R
C5 C 0.6592(3) 0.33803(17) -0.04485(12) 0.0377(4) Uani 1 1 d U
C6 C 0.4607(3) 0.29819(17) -0.02611(13) 0.0404(4) Uani 1 1 d U
C7 C 0.3516(3) 0.39479(17) -0.09107(13) 0.0394(4) Uani 1 1 d .
C8 C 0.5511(3) 0.43092(17) -0.11360(13) 0.0409(4) Uani 1 1 d .
O1W O 0.6385(3) 0.49605(17) 0.37242(15) 0.0861(6) Uani 1 1 d D
H1WA H 0.555(3) 0.512(2) 0.3094(7) 0.103 Uiso 1 1 d D
H1W H 0.629(4) 0.5647(17) 0.4092(13) 0.103 Uiso 1 1 d D

loop_
_atom_site_aniso_label
_atom_site_aniso_U_11
_atom_site_aniso_U_22
_atom_site_aniso_U_33
_atom_site_aniso_U_23
_atom_site_aniso_U_13
_atom_site_aniso_U_12
O1 0.0475(8) 0.0504(8) 0.0514(8) 0.0050(6) 0.0108(6) -0.0030(6)
O2 0.0416(6) 0.0480(8) 0.0473(8) 0.0035(6) 0.0096(5) 0.0009(6)
O3 0.0501(8) 0.0546(8) 0.0575(9) 0.0074(7) 0.0154(7) 0.0000(6)
N1 0.0435(8) 0.0394(8) 0.0382(8) 0.0034(7) 0.0100(6) 0.0011(6)
N2 0.0407(9) 0.0475(10) 0.0383(8) 0.0018(7) 0.0106(7) -0.0008(7)
C1 0.0514(11) 0.0478(12) 0.0440(11) 0.0017(9) 0.0145(9) -0.0005(8)
C2 0.0511(11) 0.0505(12) 0.0464(10) -0.0017(9) 0.0085(8) -0.0034(9)
C3 0.0422(11) 0.0491(12) 0.0461(11) 0.0022(9) 0.0128(9) 0.0011(8)
C4 0.0447(10) 0.0423(10) 0.0454(11) 0.0001(9) 0.0152(8) 0.0012(8)
C5 0.0361(8) 0.0387(10) 0.0390(9) -0.0009(8) 0.0101(7) -0.0001(7)
C6 0.0382(8) 0.0425(10) 0.0402(10) -0.0014(8) 0.0085(7) -0.0019(7)
C7 0.0384(9) 0.0376(10) 0.0422(10) -0.0004(8) 0.0089(7) 0.0007(7)
C8 0.0402(9) 0.0418(10) 0.0407(10) -0.0003(9) 0.0090(8) 0.0015(8)
O1W 0.0925(12) 0.0782(13) 0.0803(13) -0.0144(10) 0.0046(10) 0.0103(10)

loop_
_atom_type_symbol
_atom_type_description
_atom_type_scat_dispersion_real
_atom_type_scat_dispersion_imag
_atom_type_scat_source
C C 0.0033 0.0016 'International Tables Vol C Tables 4.2.6.8 and 6.1.1.4'
H H 0.0000 0.0000 'International Tables Vol C Tables 4.2.6.8 and 6.1.1.4'
N N 0.0061 0.0033 'International Tables Vol C Tables 4.2.6.8 and 6.1.1.4'
O O 0.0106 0.0060 'International Tables Vol C Tables 4.2.6.8 and 6.1.1.4'

loop_
_geom_angle_atom_site_label_1
_geom_angle_atom_site_label_2
_geom_angle_atom_site_label_3
_geom_angle
C1 N1 C2 110.67(15)
C1 N1 C3 112.30(15)
C2 N1 C3 109.77(15)
C1 N1 H1N 116.3(11)
C2 N1 H1N 100.0(12)
C3 N1 H1N 107.0(12)
C5 N2 C4 122.06(15)
C5 N2 H2N 117.7(13)
C4 N2 H2N 119.8(13)
N1 C1 H1A 109.5
N1 C1 H1B 109.5
H1A C1 H1B 109.5
N1 C1 H1C 109.5
H1A C1 H1C 109.5
H1B C1 H1C 109.5
N1 C2 H2A 109.5
N1 C2 H2B 109.5
H2A C2 H2B 109.5
N1 C2 H2C 109.5
H2A C2 H2C 109.5
H2B C2 H2C 109.5
N1 C3 C4 113.16(15)
N1 C3 H3A 108.9
C4 C3 H3A 108.9
N1 C3 H3B 108.9
C4 C3 H3B 108.9
H3A C3 H3B 107.8
N2 C4 C3 112.45(16)
N2 C4 H4A 109.1
C3 C4 H4A 109.1
N2 C4 H4B 109.1
C3 C4 H4B 109.1
H4A C4 H4B 107.8
N2 C5 C6 137.09(18)
N2 C5 C8 132.35(16)
C6 C5 C8 90.50(15)
O1 C6 C5 135.23(18)
O1 C6 C7 134.68(18)
C5 C6 C7 90.08(15)
O2 C7 C8 135.14(17)
O2 C7 C6 135.06(17)
C8 C7 C6 89.78(15)
O3 C8 C5 135.05(17)
O3 C8 C7 135.43(17)
C5 C8 C7 89.52(15)
H1WA O1W H1W 106.6(13)

loop_
_geom_bond_atom_site_label_1
_geom_bond_atom_site_label_2
_geom_bond_distance
O1 C6 1.256(2)
O2 C7 1.268(2)
O3 C8 1.253(2)
N1 C1 1.482(2)
N1 C2 1.504(3)
N1 C3 1.517(2)
N1 H1N 0.906(9)
N2 C5 1.322(2)
N2 C4 1.459(2)
N2 H2N 0.898(9)
C1 H1A 0.9600
C1 H1B 0.9600
C1 H1C 0.9600
C2 H2A 0.9600
C2 H2B 0.9600
C2 H2C 0.9600
C3 C4 1.526(3)
C3 H3A 0.9700
C3 H3B 0.9700
C4 H4A 0.9700
C4 H4B 0.9700
C5 C6 1.447(3)
C5 C8 1.463(3)
C6 C7 1.465(3)
C7 C8 1.464(3)
O1W H1WA 0.947(8)
O1W H1W 0.917(9)
